data_7016593
loop_
_publ_author_name
'Qiu, Renhua'
'Yin, Shuangfeng'
'Song, Xingxing'
'Meng, Zhengong'
'Qiu, Yimiao'
'Tan, Nianyuan'
'Xu, Xinhua'
'Luo, Shenglian'
'Dai, Feng-Rong'
'Au, Chak-Tong'
'Wong, Wai-Yeung'

_publ_section_title
;
 Effect of butterfly-shaped sulfur-bridged ligand and counter anions on
 the catalytic activity and diastereoselectivity of organobismuth
 complexes.
;
_journal_issue 37
_journal_name_full 'Dalton transactions (Cambridge, England : 2003)'
_journal_page_first 9482
_journal_page_last 9489
_journal_paper_doi 10.1039/c0dt01419b
_journal_volume 40
_journal_year 2011
_chemical_formula_sum 'C22 H14 Bi F17 O4 S2'
_chemical_formula_weight 938.43
_chemical_compound_source 'From datablock cd29204, block II'
_space_group_IT_number 14
_symmetry_cell_setting monoclinic
_symmetry_space_group_name_Hall '-P 2ybc'
_symmetry_space_group_name_H-M 'P 1 21/c 1'
_atom_sites_solution_hydrogens geom
_atom_sites_solution_primary direct
_atom_sites_solution_secondary difmap
_audit_creation_method SHELXL-97
_cell_angle_alpha 90.00
_cell_angle_beta 97.8420(10)
_cell_angle_gamma 90.00
_cell_formula_units_Z 4
_cell_length_a 24.7673(17)
_cell_length_b 11.7803(8)
_cell_length_c 10.0588(7)
_cell_measurement_reflns_used 4671
_cell_measurement_temperature 293(2)
_cell_measurement_theta_max 45.616
_cell_measurement_theta_min 4.794
_cell_volume 2907.4(3)
_computing_cell_refinement 'Bruker SMART'
_computing_data_collection 'Bruker SMART'
_computing_data_reduction 'Bruker SHELXTL'
_computing_molecular_graphics 'Bruker SHELXTL'
_computing_publication_material 'Bruker SHELXTL'
_computing_structure_refinement 'SHELXL-97 (Sheldrick, 1997)'
_computing_structure_solution 'SHELXS-97 (Sheldrick, 1990)'
_diffrn_ambient_temperature 293(2)
_diffrn_measured_fraction_theta_full 0.996
_diffrn_measured_fraction_theta_max 0.996
_diffrn_measurement_device_type 'CCD area detector'
_diffrn_measurement_method 'phi and omega scans'
_diffrn_radiation_monochromator graphite
_diffrn_radiation_source 'fine-focus sealed tube'
_diffrn_radiation_type MoK\a
_diffrn_radiation_wavelength 0.71073
_diffrn_reflns_av_R_equivalents 0.0879
_diffrn_reflns_av_sigmaI/netI 0.0692
_diffrn_reflns_limit_h_max 27
_diffrn_reflns_limit_h_min -29
_diffrn_reflns_limit_k_max 13
_diffrn_reflns_limit_k_min -14
_diffrn_reflns_limit_l_max 11
_diffrn_reflns_limit_l_min -8
_diffrn_reflns_number 14436
_diffrn_reflns_theta_full 25.00
_diffrn_reflns_theta_max 25.00
_diffrn_reflns_theta_min 1.66
_exptl_absorpt_coefficient_mu 6.347
_exptl_absorpt_correction_T_max 1.00000
_exptl_absorpt_correction_T_min 0.75125
_exptl_absorpt_correction_type empirical
_exptl_absorpt_process_details sadabs
_exptl_crystal_colour colorless
_exptl_crystal_density_diffrn 2.144
_exptl_crystal_density_method 'not measured'
_exptl_crystal_description prismatic
_exptl_crystal_F_000 1784
_exptl_crystal_size_max 0.281
_exptl_crystal_size_mid 0.167
_exptl_crystal_size_min 0.155
_refine_diff_density_max 1.228
_refine_diff_density_min -1.510
_refine_diff_density_rms 0.166
_refine_ls_extinction_coef 0.00055(18)
_refine_ls_extinction_method none
_refine_ls_goodness_of_fit_ref 0.962
_refine_ls_hydrogen_treatment mixed
_refine_ls_matrix_type full
_refine_ls_number_parameters 585
_refine_ls_number_reflns 5096
_refine_ls_number_restraints 306
_refine_ls_restrained_S_all 0.991
_refine_ls_R_factor_all 0.0641
_refine_ls_R_factor_gt 0.0499
_refine_ls_shift/su_max 0.001
_refine_ls_shift/su_mean 0.000
_refine_ls_structure_factor_coef Fsqd
_refine_ls_weighting_details 'calc w=1/[\s^2^(Fo^2^)+(0.0794P)^2^+0.0000P] where P=(Fo^2^+2Fc^2^)/3'
_refine_ls_weighting_scheme calc
_refine_ls_wR_factor_gt 0.1236
_refine_ls_wR_factor_ref 0.1294
_reflns_number_gt 3756
_reflns_number_total 5096
_reflns_threshold_expression >2sigma(I)
_cod_data_source_file c0dt01419b.txt
_cod_data_source_block cd29204
_cod_depositor_comments
;
The following automatic conversions were performed:

'_symmetry_cell_setting' value 'Monoclinic' changed to 'monoclinic'
according to /home/saulius/struct/CIF-dictionaries/cif_core.dic
dictionary named 'cif_core.dic' version 2.4.1 from 2010-06-29.

Automatic conversion script
Id: cif_fix_values 1715 2011-07-08 13:25:40Z adriana 
;
_cod_original_sg_symbol_H-M P2(1)/c
_cod_database_code 7016593

loop_
_symmetry_equiv_pos_as_xyz
'x, y, z'
'-x, y+1/2, -z+1/2'
'-x, -y, -z'
'x, -y-1/2, z-1/2'

loop_
_atom_site_label
_atom_site_type_symbol
_atom_site_fract_x
_atom_site_fract_y
_atom_site_fract_z
_atom_site_U_iso_or_equiv
_atom_site_adp_type
_atom_site_occupancy
_atom_site_symmetry_multiplicity
_atom_site_calc_flag
_atom_site_refinement_flags
_atom_site_disorder_assembly
_atom_site_disorder_group
Bi Bi 0.628612(14) 1.02125(3) 1.07404(3) 0.06004(17) Uani 1 1 d . . .
S1 S 0.61563(11) 0.8273(3) 1.2103(2) 0.0779(7) Uani 1 1 d . . .
S2 S 0.66756(12) 0.0694(3) 0.5134(3) 0.0804(7) Uani 1 1 d DU . .
O1 O 0.6391(4) 1.1365(7) 0.8768(8) 0.091(2) Uani 1 1 d D . .
H1B H 0.640(5) 1.131(11) 0.793(2) 0.109 Uiso 1 1 d D . .
H1A H 0.671(2) 1.164(10) 0.882(13) 0.109 Uiso 1 1 d D . .
O2 O 0.6633(5) -0.0358(10) 0.4542(18) 0.186(5) Uani 1 1 d U A .
O3 O 0.6499(8) 0.133(2) 0.619(2) 0.114(6) Uani 0.45(2) 1 d PU A 1
O4 O 0.6448(4) 0.1312(10) 0.4075(12) 0.158(4) Uani 1 1 d U A .
O3' O 0.6532(8) 0.0309(17) 0.6430(16) 0.110(5) Uani 0.55(2) 1 d PU A 2
C1 C 0.5656(3) 0.9267(8) 0.9349(8) 0.056(2) Uani 1 1 d . . .
C2 C 0.5337(4) 0.9835(8) 0.8312(11) 0.068(2) Uani 1 1 d . . .
H2 H 0.5417 1.0586 0.8128 0.082 Uiso 1 1 calc R . .
C3 C 0.4902(4) 0.9299(12) 0.7545(12) 0.087(3) Uani 1 1 d . . .
H3 H 0.4702 0.9682 0.6832 0.104 Uiso 1 1 calc R . .
C4 C 0.4768(4) 0.8233(11) 0.7828(12) 0.084(3) Uani 1 1 d . . .
H4 H 0.4468 0.7883 0.7338 0.101 Uiso 1 1 calc R . .
C5 C 0.5071(4) 0.7678(9) 0.8824(12) 0.083(3) Uani 1 1 d . . .
H5 H 0.4981 0.6932 0.9001 0.100 Uiso 1 1 calc R . .
C6 C 0.5524(3) 0.8182(8) 0.9622(9) 0.063(2) Uani 1 1 d . . .
C7 C 0.5879(4) 0.7456(8) 1.0645(10) 0.076(3) Uani 1 1 d . . .
H7A H 0.6176 0.7134 1.0230 0.092 Uiso 1 1 calc R . .
H7B H 0.5664 0.6834 1.0924 0.092 Uiso 1 1 calc R . .
C8 C 0.6850(4) 0.7812(10) 1.2278(10) 0.085(3) Uani 1 1 d . . .
H8A H 0.7027 0.8043 1.3157 0.102 Uiso 1 1 calc R . .
H8B H 0.6854 0.6989 1.2253 0.102 Uiso 1 1 calc R . .
C9 C 0.7194(4) 0.8258(9) 1.1214(9) 0.069(2) Uani 1 1 d . . .
C10 C 0.7657(4) 0.7727(10) 1.1089(12) 0.087(3) Uani 1 1 d . . .
H10 H 0.7759 0.7093 1.1615 0.104 Uiso 1 1 calc R . .
C11 C 0.7986(4) 0.8108(11) 1.0182(12) 0.090(3) Uani 1 1 d . . .
H11 H 0.8300 0.7705 1.0075 0.108 Uiso 1 1 calc R . .
C12 C 0.7863(4) 0.9055(12) 0.9448(12) 0.087(3) Uani 1 1 d . . .
H12 H 0.8097 0.9326 0.8870 0.104 Uiso 1 1 calc R . .
C13 C 0.7380(4) 0.9617(8) 0.9573(10) 0.066(2) Uani 1 1 d . . .
H13 H 0.7286 1.0262 0.9060 0.079 Uiso 1 1 calc R . .
C14 C 0.7038(3) 0.9234(8) 1.0447(8) 0.060(2) Uani 1 1 d . . .
C15 C 0.7382(6) 0.1072(12) 0.5388(11) 0.113(4) Uani 1 1 d D A .
C16 C 0.7715(4) 0.0909(9) 0.4246(10) 0.086(3) Uani 1 1 d D . .
C17 C 0.8302(5) 0.1243(12) 0.4417(13) 0.114(4) Uani 1 1 d D A .
C18 C 0.8657(5) 0.1012(11) 0.3380(13) 0.107(4) Uani 1 1 d D . .
C19 C 0.9218(6) 0.1472(17) 0.3490(17) 0.164(8) Uani 1 1 d D A .
C20 C 0.9584(8) 0.1060(17) 0.2550(18) 0.176(5) Uani 1 1 d DU . .
C21 C 1.0151(8) 0.152(2) 0.270(2) 0.196(4) Uani 1 1 d DU A .
C22 C 1.0544(8) 0.127(2) 0.183(2) 0.205(5) Uani 1 1 d DU . .
F1 F 0.7424(12) 0.2175(16) 0.583(3) 0.174(9) Uani 0.641(7) 1 d PDU A 1
F2 F 0.7634(11) 0.065(2) 0.6541(13) 0.160(8) Uani 0.641(7) 1 d PDU A 1
F3 F 0.7417(7) 0.1240(19) 0.3076(13) 0.138(6) Uani 0.641(7) 1 d PDU A 1
F4 F 0.7728(8) -0.0234(11) 0.405(2) 0.131(6) Uani 0.641(7) 1 d PDU A 1
F5 F 0.8268(8) 0.2437(12) 0.422(2) 0.170(6) Uani 0.641(7) 1 d PDU A 1
F6 F 0.8549(7) 0.115(2) 0.5638(13) 0.148(6) Uani 0.641(7) 1 d PDU A 1
F7 F 0.8375(7) 0.1147(18) 0.2160(14) 0.138(5) Uani 0.641(7) 1 d PDU A 1
F8 F 0.8731(8) -0.0173(10) 0.352(2) 0.158(6) Uani 0.641(7) 1 d PDU A 1
F9 F 0.9051(11) 0.2521(16) 0.294(3) 0.237(9) Uani 0.641(7) 1 d PDU A 1
F10 F 0.9448(10) 0.157(2) 0.4738(17) 0.162(8) Uani 0.641(7) 1 d PDU A 1
F11 F 0.9362(11) 0.130(2) 0.1267(17) 0.177(7) Uani 0.641(7) 1 d PDU A 1
F12 F 0.9659(12) -0.0061(16) 0.239(3) 0.198(7) Uani 0.641(7) 1 d PDU A 1
F13 F 1.0014(9) 0.2536(19) 0.201(3) 0.218(6) Uani 0.641(7) 1 d PDU A 1
F14 F 1.0425(8) 0.158(2) 0.3954(19) 0.191(6) Uani 0.641(7) 1 d PDU A 1
F15 F 1.0276(12) 0.144(3) 0.063(2) 0.227(8) Uani 0.641(7) 1 d PDU A 1
F16 F 1.1036(7) 0.157(2) 0.195(2) 0.201(6) Uani 0.641(7) 1 d PDU A 1
F17 F 1.0649(11) 0.0167(19) 0.184(3) 0.215(7) Uani 0.641(7) 1 d PDU A 1
F1' F 0.737(2) 0.2221(19) 0.531(6) 0.186(14) Uani 0.359(7) 1 d PDU A 2
F2' F 0.766(3) 0.022(4) 0.606(4) 0.188(13) Uani 0.359(7) 1 d PDU A 2
F3' F 0.7490(15) 0.184(2) 0.355(3) 0.148(10) Uani 0.359(7) 1 d PDU A 2
F4' F 0.7555(15) 0.010(3) 0.339(3) 0.128(8) Uani 0.359(7) 1 d PDU A 2
F5' F 0.8442(14) 0.207(3) 0.526(4) 0.153(8) Uani 0.359(7) 1 d PDU A 2
F6' F 0.8500(13) 0.033(3) 0.523(3) 0.145(9) Uani 0.359(7) 1 d PDU A 2
F7' F 0.8482(10) 0.210(2) 0.284(3) 0.186(7) Uani 0.359(7) 1 d PDU A 2
F8' F 0.8425(15) 0.043(3) 0.234(3) 0.144(7) Uani 0.359(7) 1 d PDU A 2
F9' F 0.9392(17) 0.2548(18) 0.333(5) 0.251(13) Uani 0.359(7) 1 d PDU A 2
F10' F 0.939(2) 0.090(4) 0.461(3) 0.190(12) Uani 0.359(7) 1 d PDU A 2
F11' F 0.934(2) 0.065(4) 0.138(3) 0.173(7) Uani 0.359(7) 1 d PDU A 2
F12' F 0.9759(19) 0.010(3) 0.332(5) 0.186(6) Uani 0.359(7) 1 d PDU A 2
F13' F 1.0228(16) 0.258(3) 0.321(4) 0.204(7) Uani 0.359(7) 1 d PDU A 2
F14' F 1.0345(16) 0.068(3) 0.362(4) 0.196(6) Uani 0.359(7) 1 d PDU A 2
F17' F 1.0468(19) 0.087(5) 0.061(3) 0.208(8) Uani 0.359(7) 1 d PDU A 2
F16' F 1.0922(14) 0.100(4) 0.283(4) 0.208(6) Uani 0.359(7) 1 d PDU A 2
F15' F 1.0658(15) 0.238(3) 0.169(4) 0.214(7) Uani 0.359(7) 1 d PDU A 2

loop_
_atom_site_aniso_label
_atom_site_aniso_U_11
_atom_site_aniso_U_22
_atom_site_aniso_U_33
_atom_site_aniso_U_23
_atom_site_aniso_U_13
_atom_site_aniso_U_12
Bi 0.0703(3) 0.0610(2) 0.0505(2) -0.01283(15) 0.01419(16) 0.00074(15)
S1 0.0864(16) 0.0925(19) 0.0605(14) 0.0151(13) 0.0309(13) 0.0035(14)
S2 0.1033(19) 0.0713(17) 0.0679(16) 0.0052(14) 0.0160(14) 0.0034(15)
O1 0.124(6) 0.072(5) 0.076(5) 0.003(4) 0.017(5) -0.018(4)
O2 0.156(9) 0.129(9) 0.292(14) -0.053(9) 0.093(10) -0.043(7)
O3 0.128(11) 0.118(13) 0.098(10) -0.035(10) 0.019(9) 0.031(11)
O4 0.123(7) 0.147(9) 0.190(10) 0.062(8) -0.027(7) -0.026(6)
O3' 0.147(11) 0.119(11) 0.066(8) -0.012(8) 0.023(8) -0.011(9)
C1 0.050(4) 0.065(5) 0.054(5) -0.011(4) 0.014(4) 0.003(4)
C2 0.067(6) 0.066(6) 0.072(6) -0.010(5) 0.011(5) 0.002(4)
C3 0.071(6) 0.104(9) 0.083(7) -0.019(7) 0.002(6) 0.023(6)
C4 0.063(6) 0.083(8) 0.104(9) -0.029(7) -0.003(6) 0.006(5)
C5 0.069(6) 0.065(7) 0.120(9) -0.030(6) 0.029(6) -0.007(5)
C6 0.061(5) 0.065(6) 0.068(6) -0.015(5) 0.030(4) 0.001(4)
C7 0.077(6) 0.072(7) 0.087(7) 0.008(5) 0.038(5) 0.000(5)
C8 0.110(8) 0.077(7) 0.070(6) 0.019(5) 0.019(6) 0.010(6)
C9 0.067(6) 0.084(7) 0.055(5) 0.005(5) 0.012(4) -0.006(5)
C10 0.070(6) 0.090(8) 0.103(8) 0.016(6) 0.021(6) 0.020(6)
C11 0.060(6) 0.111(10) 0.101(9) -0.001(7) 0.019(6) 0.019(6)
C12 0.061(6) 0.113(10) 0.091(8) -0.014(7) 0.025(6) -0.001(6)
C13 0.067(6) 0.069(6) 0.063(6) -0.001(5) 0.014(5) -0.009(4)
C14 0.058(5) 0.073(6) 0.048(5) -0.004(4) 0.009(4) 0.000(4)
C15 0.139(11) 0.133(13) 0.064(7) -0.004(8) 0.001(8) -0.004(10)
C16 0.110(9) 0.071(8) 0.074(7) 0.009(6) 0.005(6) -0.012(6)
C17 0.110(10) 0.125(13) 0.106(11) 0.008(10) 0.007(9) 0.016(9)
C18 0.117(10) 0.109(12) 0.094(10) 0.006(8) 0.012(8) -0.006(8)
C19 0.108(12) 0.24(3) 0.155(18) 0.060(18) 0.040(12) 0.025(14)
C20 0.164(9) 0.185(10) 0.178(10) 0.031(9) 0.015(9) 0.000(9)
C21 0.182(8) 0.205(10) 0.199(9) 0.030(8) 0.017(8) 0.002(9)
C22 0.187(9) 0.226(11) 0.205(10) 0.026(10) 0.033(9) 0.017(9)
F1 0.123(10) 0.191(13) 0.20(2) -0.142(12) -0.011(13) -0.029(9)
F2 0.108(8) 0.33(3) 0.038(8) 0.048(12) -0.002(9) 0.018(13)
F3 0.143(9) 0.209(16) 0.055(7) 0.014(9) -0.010(7) -0.040(12)
F4 0.139(13) 0.117(11) 0.142(15) -0.034(9) 0.037(11) -0.027(8)
F5 0.195(12) 0.094(9) 0.210(15) -0.024(10) -0.004(12) 0.004(9)
F6 0.150(9) 0.198(18) 0.082(8) -0.034(10) -0.032(7) -0.002(13)
F7 0.166(10) 0.145(13) 0.097(8) 0.002(9) -0.009(7) -0.024(11)
F8 0.194(14) 0.092(9) 0.204(15) 0.007(9) 0.086(12) 0.001(8)
F9 0.27(2) 0.111(11) 0.295(18) 0.038(12) -0.070(18) -0.016(13)
F10 0.147(11) 0.23(2) 0.100(9) -0.050(12) -0.004(8) -0.072(14)
F11 0.182(11) 0.209(16) 0.134(10) 0.016(11) -0.003(9) 0.004(14)
F12 0.201(12) 0.183(12) 0.212(14) 0.008(12) 0.033(13) 0.006(10)
F13 0.210(12) 0.208(13) 0.233(13) 0.039(12) 0.019(12) -0.002(12)
F14 0.185(11) 0.200(13) 0.175(11) -0.013(11) -0.024(10) -0.014(11)
F15 0.262(16) 0.255(18) 0.166(12) 0.025(13) 0.030(13) 0.022(14)
F16 0.135(10) 0.250(14) 0.228(13) 0.021(12) 0.066(10) 0.006(10)
F17 0.204(13) 0.233(15) 0.211(13) 0.007(12) 0.046(12) 0.053(11)
F1' 0.153(17) 0.166(17) 0.23(4) -0.127(17) -0.03(2) -0.017(14)
F2' 0.149(17) 0.34(3) 0.068(19) 0.07(2) -0.01(2) 0.03(2)
F3' 0.150(15) 0.19(2) 0.101(17) 0.054(16) -0.011(15) -0.014(18)
F4' 0.124(15) 0.166(16) 0.094(15) -0.041(13) 0.019(13) -0.037(14)
F5' 0.168(14) 0.145(17) 0.136(15) -0.065(14) -0.013(13) -0.025(14)
F6' 0.137(15) 0.19(2) 0.099(15) 0.027(15) -0.031(14) 0.021(18)
F7' 0.213(14) 0.127(13) 0.207(15) 0.028(13) -0.015(14) -0.004(13)
F8' 0.169(14) 0.141(17) 0.124(14) -0.041(14) 0.033(13) -0.027(15)
F9' 0.30(3) 0.095(15) 0.32(3) 0.020(18) -0.11(3) -0.02(2)
F10' 0.174(19) 0.27(3) 0.119(16) -0.02(2) -0.019(15) -0.05(2)
F11' 0.176(13) 0.191(16) 0.148(13) 0.006(14) 0.011(12) -0.002(15)
F12' 0.177(10) 0.189(11) 0.190(11) 0.029(10) 0.013(11) 0.003(10)
F13' 0.198(14) 0.195(14) 0.214(15) 0.006(14) 0.007(13) -0.015(13)
F14' 0.181(10) 0.204(11) 0.199(11) 0.028(10) 0.010(10) 0.004(10)
F17' 0.215(15) 0.237(17) 0.177(14) 0.008(14) 0.045(13) 0.052(14)
F16' 0.179(11) 0.236(13) 0.210(13) 0.023(12) 0.031(11) 0.015(11)
F15' 0.184(13) 0.232(15) 0.232(14) 0.036(14) 0.047(13) -0.005(13)

loop_
_atom_type_symbol
_atom_type_description
_atom_type_scat_dispersion_real
_atom_type_scat_dispersion_imag
_atom_type_scat_source
C C 0.0033 0.0016 'International Tables Vol C Tables 4.2.6.8 and 6.1.1.4'
H H 0.0000 0.0000 'International Tables Vol C Tables 4.2.6.8 and 6.1.1.4'
O O 0.0106 0.0060 'International Tables Vol C Tables 4.2.6.8 and 6.1.1.4'
F F 0.0171 0.0103 'International Tables Vol C Tables 4.2.6.8 and 6.1.1.4'
S S 0.1246 0.1234 'International Tables Vol C Tables 4.2.6.8 and 6.1.1.4'
Bi Bi -4.1077 10.2566 'International Tables Vol C Tables 4.2.6.8 and 6.1.1.4'

loop_
_geom_angle_atom_site_label_1
_geom_angle_atom_site_label_2
_geom_angle_atom_site_label_3
_geom_angle
C14 Bi C1 100.5(3)
C14 Bi O1 89.8(3)
C1 Bi O1 84.9(3)
C14 Bi S1 77.9(2)
C1 Bi S1 77.1(2)
O1 Bi S1 155.81(19)
C8 S1 C7 99.9(5)
C8 S1 Bi 97.3(3)
C7 S1 Bi 95.6(3)
O4 S2 O2 98.4(10)
O4 S2 O3 99.8(11)
O2 S2 O3 142.0(13)
O4 S2 O3' 138.0(10)
O2 S2 O3' 95.3(10)
O3 S2 O3' 50.1(10)
O4 S2 C15 105.8(6)
O2 S2 C15 107.6(7)
O3 S2 C15 99.2(10)
O3' S2 C15 107.5(9)
Bi O1 H1B 141(9)
Bi O1 H1A 111(9)
H1B O1 H1A 87(10)
C6 C1 C2 118.5(8)
C6 C1 Bi 120.5(7)
C2 C1 Bi 120.3(7)
C3 C2 C1 121.1(10)
C3 C2 H2 119.5
C1 C2 H2 119.5
C4 C3 C2 120.2(11)
C4 C3 H3 119.9
C2 C3 H3 119.9
C5 C4 C3 119.2(10)
C5 C4 H4 120.4
C3 C4 H4 120.4
C4 C5 C6 122.6(11)
C4 C5 H5 118.7
C6 C5 H5 118.7
C1 C6 C5 118.3(9)
C1 C6 C7 122.3(8)
C5 C6 C7 119.1(9)
C6 C7 S1 111.7(7)
C6 C7 H7A 109.3
S1 C7 H7A 109.3
C6 C7 H7B 109.3
S1 C7 H7B 109.3
H7A C7 H7B 107.9
C9 C8 S1 116.2(7)
C9 C8 H8A 108.2
S1 C8 H8A 108.2
C9 C8 H8B 108.2
S1 C8 H8B 108.2
H8A C8 H8B 107.4
C10 C9 C14 120.6(9)
C10 C9 C8 118.0(9)
C14 C9 C8 121.3(8)
C9 C10 C11 120.4(11)
C9 C10 H10 119.8
C11 C10 H10 119.8
C12 C11 C10 121.4(10)
C12 C11 H11 119.3
C10 C11 H11 119.3
C11 C12 C13 118.5(10)
C11 C12 H12 120.7
C13 C12 H12 120.7
C14 C13 C12 121.0(10)
C14 C13 H13 119.5
C12 C13 H13 119.5
C13 C14 C9 118.1(8)
C13 C14 Bi 120.6(7)
C9 C14 Bi 121.2(6)
F2 C15 F2' 31(2)
F2 C15 F1' 115(3)
F2' C15 F1' 141(4)
F2 C15 F1 93.7(18)
F2' C15 F1 122(3)
F1' C15 F1 22(4)
F2 C15 C16 112.0(14)
F2' C15 C16 89(2)
F1' C15 C16 95(3)
F1 C15 C16 109.7(17)
F2 C15 S2 111.4(16)
F2' C15 S2 108(3)
F1' C15 S2 103(3)
F1 C15 S2 108.2(16)
C16 C15 S2 118.9(8)
F4' C16 F3 63.8(19)
F4' C16 F4 36.7(17)
F3 C16 F4 100.4(14)
F4' C16 F3' 100(2)
F3 C16 F3' 36.5(13)
F4 C16 F3' 136.9(19)
F4' C16 C17 118.0(19)
F3 C16 C17 115.4(12)
F4 C16 C17 103.6(12)
F3' C16 C17 99.8(17)
F4' C16 C15 116.4(19)
F3 C16 C15 109.5(12)
F4 C16 C15 104.9(12)
F3' C16 C15 93.5(18)
C17 C16 C15 120.1(10)
F6 C17 F5' 53.0(18)
F6 C17 F6' 45.9(14)
F5' C17 F6' 99(2)
F6 C17 F5 102.8(17)
F5' C17 F5 49.9(19)
F6' C17 F5 148(2)
F6 C17 C18 113.7(13)
F5' C17 C18 117.7(18)
F6' C17 C18 94.2(18)
F5 C17 C18 96.6(12)
F6 C17 C16 114.4(13)
F5' C17 C16 115.9(18)
F6' C17 C16 97.1(16)
F5 C17 C16 101.9(12)
C18 C17 C16 122.3(11)
F8' C18 F7 38.3(16)
F8' C18 F8 66.5(19)
F7 C18 F8 104.8(15)
F8' C18 F7' 95(2)
F7 C18 F7' 56.7(16)
F8 C18 F7' 161(2)
F8' C18 C19 124(2)
F7 C18 C19 113.1(13)
F8 C18 C19 104.3(13)
F7' C18 C19 86.3(12)
F8' C18 C17 115(2)
F7 C18 C17 109.8(13)
F8 C18 C17 101.0(12)
F7' C18 C17 85.8(12)
C19 C18 C17 121.5(12)
F10 C19 F10' 36(2)
F10 C19 F9' 86(3)
F10' C19 F9' 120(3)
F10 C19 F9 112(2)
F10' C19 F9 146(3)
F9' C19 F9 37(2)
F10 C19 C20 114.6(17)
F10' C19 C20 103(3)
F9' C19 C20 90.0(15)
F9 C19 C20 102(2)
F10 C19 C18 112.6(15)
F10' C19 C18 94(2)
F9' C19 C18 130(2)
F9 C19 C18 94.1(14)
C20 C19 C18 118.9(16)
F11' C20 F12 66(2)
F11' C20 F11 33(2)
F12 C20 F11 98(2)
F11' C20 F12' 106(3)
F12 C20 F12' 41(2)
F11 C20 F12' 138(3)
F11' C20 C19 116(3)
F12 C20 C19 120(2)
F11 C20 C19 109.5(18)
F12' C20 C19 95(3)
F11' C20 C21 121(3)
F12 C20 C21 103(2)
F11 C20 C21 105.7(18)
F12' C20 C21 91(2)
C19 C20 C21 117.7(17)
F13' C21 F14 65(2)
F13' C21 F14' 113(3)
F14 C21 F14' 48.0(18)
F13' C21 F13 54(2)
F14 C21 F13 119(2)
F14' C21 F13 167(3)
F13' C21 C22 111(2)
F14 C21 C22 106.7(19)
F14' C21 C22 93(3)
F13 C21 C22 90.7(17)
F13' C21 C20 117(3)
F14 C21 C20 117.2(18)
F14' C21 C20 92(2)
F13 C21 C20 95.8(18)
C22 C21 C20 125(2)
F16 C22 F17' 102(3)
F16 C22 F15 114(3)
F17' C22 F15 37(2)
F16 C22 F16' 54.2(19)
F17' C22 F16' 129(3)
F15 C22 F16' 164(3)
F16 C22 F17 95(2)
F17' C22 F17 70(3)
F15 C22 F17 103(2)
F16' C22 F17 69(3)
F16 C22 F15' 61(2)
F17' C22 F15' 105(4)
F15 C22 F15' 81(3)
F16' C22 F15' 100(3)
F17 C22 F15' 155(3)
F16 C22 C21 127(2)
F17' C22 C21 129(3)
F15 C22 C21 103(2)
F16' C22 C21 93(3)
F17 C22 C21 111(2)
F15' C22 C21 91.4(15)
C20 F12' F14' 88(2)
C21 F14' F12' 88(2)
C21 F14' F16' 77(2)
F12' F14' F16' 141(4)
C22 F16' F14' 82(2)

loop_
_geom_bond_atom_site_label_1
_geom_bond_atom_site_label_2
_geom_bond_distance
Bi C14 2.243(8)
Bi C1 2.245(8)
Bi O1 2.447(7)
Bi S1 2.706(3)
S1 C8 1.788(11)
S1 C7 1.809(10)
S2 O4 1.349(10)
S2 O2 1.373(12)
S2 O3 1.413(17)
S2 O3' 1.469(17)
S2 C15 1.789(14)
O1 H1B 0.851(11)
O1 H1A 0.852(11)
C1 C6 1.356(12)
C1 C2 1.391(13)
C2 C3 1.389(15)
C2 H2 0.9300
C3 C4 1.339(16)
C3 H3 0.9300
C4 C5 1.338(15)
C4 H4 0.9300
C5 C6 1.417(13)
C5 H5 0.9300
C6 C7 1.522(13)
C7 H7A 0.9700
C7 H7B 0.9700
C8 C9 1.547(13)
C8 H8A 0.9700
C8 H8B 0.9700
C9 C10 1.327(13)
C9 C14 1.409(13)
C10 C11 1.379(15)
C10 H10 0.9300
C11 C12 1.350(16)
C11 H11 0.9300
C12 C13 1.388(14)
C12 H12 0.9300
C13 C14 1.377(12)
C13 H13 0.9300
C15 F2 1.334(16)
C15 F2' 1.35(2)
C15 F1' 1.36(2)
C15 F1 1.372(18)
C15 C16 1.515(13)
C16 F4' 1.311(19)
C16 F3 1.358(15)
C16 F4 1.361(15)
C16 F3' 1.379(19)
C16 C17 1.493(13)
C17 F6 1.299(15)
C17 F5' 1.311(18)
C17 F6' 1.394(18)
C17 F5 1.421(15)
C17 C18 1.479(14)
C18 F8' 1.314(19)
C18 F7 1.337(14)
C18 F8 1.413(15)
C18 F7' 1.432(17)
C18 C19 1.480(15)
C19 F10 1.311(17)
C19 F10' 1.33(2)
C19 F9' 1.36(2)
C19 F9 1.394(18)
C19 C20 1.478(17)
C20 F11' 1.33(2)
C20 F12 1.346(18)
C20 F11 1.362(18)
C20 F12' 1.40(2)
C20 C21 1.495(17)
C21 F13' 1.35(2)
C21 F14 1.349(18)
C21 F14' 1.39(2)
C21 F13 1.400(18)
C21 C22 1.430(18)
C22 F16 1.262(18)
C22 F17' 1.30(2)
C22 F15 1.308(19)
C22 F16' 1.32(2)
C22 F17 1.322(18)
C22 F15' 1.36(2)
F12' F14' 1.59(6)
F14' F16' 1.77(6)

loop_
_geom_hbond_atom_site_label_D
_geom_hbond_atom_site_label_H
_geom_hbond_atom_site_label_A
_geom_hbond_distance_DH
_geom_hbond_distance_HA
_geom_hbond_distance_DA
_geom_hbond_angle_DHA
_geom_hbond_site_symmetry_A
O1 H1A O4 0.852(11) 2.52(12) 2.755(14) 97(9) 4_576
O1 H1B O3 0.851(11) 1.80(3) 2.64(2) 171(13) 1_565

loop_
_geom_torsion_atom_site_label_1
_geom_torsion_atom_site_label_2
_geom_torsion_atom_site_label_3
_geom_torsion_atom_site_label_4
_geom_torsion
C14 Bi S1 C8 18.4(4)
C1 Bi S1 C8 122.3(4)
O1 Bi S1 C8 79.4(7)
C14 Bi S1 C7 -82.3(4)
C1 Bi S1 C7 21.6(4)
O1 Bi S1 C7 -21.4(6)
C14 Bi C1 C6 67.6(7)
O1 Bi C1 C6 156.4(7)
S1 Bi C1 C6 -7.3(6)
C14 Bi C1 C2 -122.2(7)
O1 Bi C1 C2 -33.4(7)
S1 Bi C1 C2 162.9(7)
C6 C1 C2 C3 -1.6(13)
Bi C1 C2 C3 -172.1(7)
C1 C2 C3 C4 2.6(15)
C2 C3 C4 C5 -2.5(16)
C3 C4 C5 C6 1.5(16)
C2 C1 C6 C5 0.6(12)
Bi C1 C6 C5 171.0(6)
C2 C1 C6 C7 174.0(8)
Bi C1 C6 C7 -15.6(10)
C4 C5 C6 C1 -0.6(14)
C4 C5 C6 C7 -174.2(9)
C1 C6 C7 S1 39.1(10)
C5 C6 C7 S1 -147.6(7)
C8 S1 C7 C6 -133.7(6)
Bi S1 C7 C6 -35.3(6)
C7 S1 C8 C9 72.1(9)
Bi S1 C8 C9 -24.9(9)
S1 C8 C9 C10 -163.0(9)
S1 C8 C9 C14 20.3(13)
C14 C9 C10 C11 -1.4(17)
C8 C9 C10 C11 -178.1(11)
C9 C10 C11 C12 3.2(19)
C10 C11 C12 C13 -3.0(19)
C11 C12 C13 C14 1.3(16)
C12 C13 C14 C9 0.3(14)
C12 C13 C14 Bi 175.9(8)
C10 C9 C14 C13 -0.2(15)
C8 C9 C14 C13 176.4(9)
C10 C9 C14 Bi -175.9(8)
C8 C9 C14 Bi 0.7(13)
C1 Bi C14 C13 97.4(7)
O1 Bi C14 C13 12.5(7)
S1 Bi C14 C13 171.6(7)
C1 Bi C14 C9 -87.1(8)
O1 Bi C14 C9 -171.9(7)
S1 Bi C14 C9 -12.9(7)
O4 S2 C15 F2 169.9(15)
O2 S2 C15 F2 -85.7(16)
O3 S2 C15 F2 66.9(18)
O3' S2 C15 F2 15.9(17)
O4 S2 C15 F2' -157(2)
O2 S2 C15 F2' -53(2)
O3 S2 C15 F2' 100(2)
O3' S2 C15 F2' 49(2)
O4 S2 C15 F1' 46(3)
O2 S2 C15 F1' 150(3)
O3 S2 C15 F1' -57(3)
O3' S2 C15 F1' -108(3)
O4 S2 C15 F1 68.4(17)
O2 S2 C15 F1 172.7(17)
O3 S2 C15 F1 -34.7(19)
O3' S2 C15 F1 -85.6(18)
O4 S2 C15 C16 -57.6(12)
O2 S2 C15 C16 46.8(13)
O3 S2 C15 C16 -160.6(14)
O3' S2 C15 C16 148.4(12)
F2 C15 C16 F4' 104(3)
F2' C15 C16 F4' 82(4)
F1' C15 C16 F4' -136(3)
F1 C15 C16 F4' -153(3)
S2 C15 C16 F4' -28(3)
F2 C15 C16 F3 173.7(19)
F2' C15 C16 F3 152(3)
F1' C15 C16 F3 -67(3)
F1 C15 C16 F3 -83.8(19)
S2 C15 C16 F3 41.5(16)
F2 C15 C16 F4 67(2)
F2' C15 C16 F4 45(3)
F1' C15 C16 F4 -174(3)
F1 C15 C16 F4 169.2(18)
S2 C15 C16 F4 -65.6(14)
F2 C15 C16 F3' -153(2)
F2' C15 C16 F3' -174(3)
F1' C15 C16 F3' -33(3)
F1 C15 C16 F3' -50(2)
S2 C15 C16 F3' 75.1(18)
F2 C15 C16 C17 -49(2)
F2' C15 C16 C17 -71(3)
F1' C15 C16 C17 70(3)
F1 C15 C16 C17 53.3(19)
S2 C15 C16 C17 178.5(9)
F4' C16 C17 F6 -122(3)
F3 C16 C17 F6 165.2(19)
F4 C16 C17 F6 -86.0(19)
F3' C16 C17 F6 130(2)
C15 C16 C17 F6 31(2)
F4' C16 C17 F5' 179(3)
F3 C16 C17 F5' 106(3)
F4 C16 C17 F5' -145(3)
F3' C16 C17 F5' 71(3)
C15 C16 C17 F5' -29(3)
F4' C16 C17 F6' -78(3)
F3 C16 C17 F6' -150(2)
F4 C16 C17 F6' -42(2)
F3' C16 C17 F6' 175(2)
C15 C16 C17 F6' 75(2)
F4' C16 C17 F5 128(3)
F3 C16 C17 F5 55.1(18)
F4 C16 C17 F5 163.8(15)
F3' C16 C17 F5 20(2)
C15 C16 C17 F5 -79.6(15)
F4' C16 C17 C18 22(3)
F3 C16 C17 C18 -50.8(19)
F4 C16 C17 C18 58.0(16)
F3' C16 C17 C18 -86(2)
C15 C16 C17 C18 174.6(11)
F6 C17 C18 F8' 140(3)
F5' C17 C18 F8' -161(3)
F6' C17 C18 F8' 97(3)
F5 C17 C18 F8' -113(2)
C16 C17 C18 F8' -4(3)
F6 C17 C18 F7 -178.7(19)
F5' C17 C18 F7 -119(3)
F6' C17 C18 F7 138(2)
F5 C17 C18 F7 -71.6(16)
C16 C17 C18 F7 37.1(18)
F6 C17 C18 F8 71(2)
F5' C17 C18 F8 130(3)
F6' C17 C18 F8 28(2)
F5 C17 C18 F8 178.2(15)
C16 C17 C18 F8 -73.2(16)
F6 C17 C18 F7' -126(2)
F5' C17 C18 F7' -67(3)
F6' C17 C18 F7' -169(2)
F5 C17 C18 F7' -19.3(17)
C16 C17 C18 F7' 89.3(17)
F6 C17 C18 C19 -43(2)
F5' C17 C18 C19 16(3)
F6' C17 C18 C19 -86(2)
F5 C17 C18 C19 63.7(16)
C16 C17 C18 C19 172.3(12)
F8' C18 C19 F10 -152(3)
F7 C18 C19 F10 166(2)
F8 C18 C19 F10 -81(2)
F7' C18 C19 F10 115(2)
C17 C18 C19 F10 32(2)
F8' C18 C19 F10' -121(4)
F7 C18 C19 F10' -163(3)
F8 C18 C19 F10' -50(3)
F7' C18 C19 F10' 146(3)
C17 C18 C19 F10' 63(3)
F8' C18 C19 F9' 104(4)
F7 C18 C19 F9' 62(3)
F8 C18 C19 F9' 175(3)
F7' C18 C19 F9' 10(3)
C17 C18 C19 F9' -72(3)
F8' C18 C19 F9 92(3)
F7 C18 C19 F9 50(2)
F8 C18 C19 F9 163.4(19)
F7' C18 C19 F9 -1(2)
C17 C18 C19 F9 -83.8(19)
F8' C18 C19 C20 -14(3)
F7 C18 C19 C20 -56(2)
F8 C18 C19 C20 57.1(19)
F7' C18 C19 C20 -107(2)
C17 C18 C19 C20 169.9(14)
F10 C19 C20 F11' 162(3)
F10' C19 C20 F11' 126(3)
F9' C19 C20 F11' -113(4)
F9 C19 C20 F11' -77(3)
C18 C19 C20 F11' 25(3)
F10 C19 C20 F12 86(3)
F10' C19 C20 F12 50(3)
F9' C19 C20 F12 171(3)
F9 C19 C20 F12 -153(2)
C18 C19 C20 F12 -52(3)
F10 C19 C20 F11 -162(2)
F10' C19 C20 F11 162(3)
F9' C19 C20 F11 -77(3)
F9 C19 C20 F11 -41(2)
C18 C19 C20 F11 60(2)
F10 C19 C20 F12' 52(3)
F10' C19 C20 F12' 17(3)
F9' C19 C20 F12' 138(3)
F9 C19 C20 F12' 173(3)
C18 C19 C20 F12' -85(3)
F10 C19 C20 C21 -42(3)
F10' C19 C20 C21 -77(3)
F9' C19 C20 C21 44(3)
F9 C19 C20 C21 79(2)
C18 C19 C20 C21 -178.9(15)
F11' C20 C21 F13' 127(4)
F12 C20 C21 F13' -164(3)
F11 C20 C21 F13' 94(3)
F12' C20 C21 F13' -124(4)
C19 C20 C21 F13' -29(3)
F11' C20 C21 F14 -159(3)
F12 C20 C21 F14 -90(3)
F11 C20 C21 F14 168(2)
F12' C20 C21 F14 -50(3)
C19 C20 C21 F14 46(3)
F11' C20 C21 F14' -116(4)
F12 C20 C21 F14' -47(3)
F11 C20 C21 F14' -149(3)
F12' C20 C21 F14' -7(3)
C19 C20 C21 F14' 89(3)
F11' C20 C21 F13 74(3)
F12 C20 C21 F13 144(2)
F11 C20 C21 F13 42(2)
F12' C20 C21 F13 -177(3)
C19 C20 C21 F13 -81(2)
F11' C20 C21 C22 -21(4)
F12 C20 C21 C22 49(3)
F11 C20 C21 C22 -53(3)
F12' C20 C21 C22 88(3)
C19 C20 C21 C22 -175.9(19)
F13' C21 C22 F16 36(4)
F14 C21 C22 F16 -33(3)
F14' C21 C22 F16 -80(3)
F13 C21 C22 F16 87(3)
C20 C21 C22 F16 -175(2)
F13' C21 C22 F17' -129(5)
F14 C21 C22 F17' 162(4)
F14' C21 C22 F17' 115(5)
F13 C21 C22 F17' -78(4)
C20 C21 C22 F17' 20(5)
F13' C21 C22 F15 -100(3)
F14 C21 C22 F15 -169(2)
F14' C21 C22 F15 144(3)
F13 C21 C22 F15 -48(2)
C20 C21 C22 F15 49(3)
F13' C21 C22 F16' 81(4)
F14 C21 C22 F16' 13(3)
F14' C21 C22 F16' -34(3)
F13 C21 C22 F16' 133(3)
C20 C21 C22 F16' -129(3)
F13' C21 C22 F17 150(3)
F14 C21 C22 F17 81(3)
F14' C21 C22 F17 34(3)
F13 C21 C22 F17 -158(2)
C20 C21 C22 F17 -61(3)
F13' C21 C22 F15' -18(3)
F14 C21 C22 F15' -87(3)
F14' C21 C22 F15' -134(3)
F13 C21 C22 F15' 33(3)
C20 C21 C22 F15' 131(3)
F11' C20 F12' F14' 130(4)
F12 C20 F12' F14' 115(5)
F11 C20 F12' F14' 122(4)
C19 C20 F12' F14' -111(3)
C21 C20 F12' F14' 6(3)
F13' C21 F14' F12' 127(3)
F14 C21 F14' F12' 132(4)
F13 C21 F14' F12' 135(11)
C22 C21 F14' F12' -118(3)
C20 C21 F14' F12' 6(3)
F13' C21 F14' F16' -89(3)
F14 C21 F14' F16' -84(3)
F13 C21 F14' F16' -81(12)
C22 C21 F14' F16' 26(2)
C20 C21 F14' F16' 151(2)
C20 F12' F14' C21 -7(3)
C20 F12' F14' F16' -73(5)
F16 C22 F16' F14' 162(4)
F17' C22 F16' F14' -123(5)
F15 C22 F16' F14' -149(12)
F17 C22 F16' F14' -84(3)
F15' C22 F16' F14' 119(3)
C21 C22 F16' F14' 27(2)
C21 F14' F16' C22 -28(3)
F12' F14' F16' C22 41(5)
